data_7232051
loop_
_publ_author_name
'Xu, Yuan-Yi'
'Chen, Peng'
'Gao, Ting'
'Li, Hong-Feng'
'Yan, Peng-Fei'

_publ_section_title
;
 White-light emission based on a single component Sm(iii) complex and
 enhanced optical properties by doping methods
;
_journal_issue 6
_journal_name_full CrystEngComm
_journal_page_first 964
_journal_paper_doi 10.1039/C8CE01919C
_journal_volume 21
_journal_year 2019
_chemical_formula_sum 'C86 H84 Eu2 N6 O18'
_chemical_formula_weight 1793.51
_space_group_crystal_system triclinic
_space_group_IT_number 2
_space_group_name_Hall '-P 1'
_space_group_name_H-M_alt 'P -1'
_symmetry_space_group_name_Hall '-P 1'
_symmetry_space_group_name_H-M 'P -1'
_atom_sites_solution_hydrogens mixed
_audit_creation_method SHELXL-2014/7
_audit_update_record
;
2018-11-29 deposited with the CCDC.
2018-12-20 downloaded from the CCDC.
;
_cell_angle_alpha 88.899(7)
_cell_angle_beta 68.790(8)
_cell_angle_gamma 68.798(8)
_cell_formula_units_Z 1
_cell_length_a 11.4004(10)
_cell_length_b 13.5367(12)
_cell_length_c 15.3073(13)
_cell_measurement_reflns_used 4009
_cell_measurement_temperature 298(2)
_cell_measurement_theta_max 1.00000
_cell_measurement_theta_min 0.83690
_cell_volume 2036.2(4)
_computing_structure_refinement 'SHELXL-2014/7 (Sheldrick, 2014)'
_diffrn_ambient_temperature 298(2)
_diffrn_measured_fraction_theta_full 0.993
_diffrn_measured_fraction_theta_max 0.840
_diffrn_measurement_device_type 'Xcalibur, Eos'
_diffrn_radiation_type MoK\a
_diffrn_radiation_wavelength 0.71073
_diffrn_reflns_av_R_equivalents 0.0252
_diffrn_reflns_av_unetI/netI 0.0638
_diffrn_reflns_Laue_measured_fraction_full 0.993
_diffrn_reflns_Laue_measured_fraction_max 0.840
_diffrn_reflns_limit_h_max 14
_diffrn_reflns_limit_h_min -15
_diffrn_reflns_limit_k_max 11
_diffrn_reflns_limit_k_min -18
_diffrn_reflns_limit_l_max 21
_diffrn_reflns_limit_l_min -20
_diffrn_reflns_number 15197
_diffrn_reflns_point_group_measured_fraction_full 0.993
_diffrn_reflns_point_group_measured_fraction_max 0.840
_diffrn_reflns_theta_full 25.242
_diffrn_reflns_theta_max 30.146
_diffrn_reflns_theta_min 3.120
_exptl_absorpt_coefficient_mu 1.598
_exptl_crystal_density_diffrn 1.463
_exptl_crystal_description needle
_exptl_crystal_F_000 912
_exptl_crystal_size_max 0.200
_exptl_crystal_size_mid 0.100
_exptl_crystal_size_min 0.100
_refine_diff_density_max 1.255
_refine_diff_density_min -0.605
_refine_diff_density_rms 0.083
_refine_ls_extinction_method none
_refine_ls_goodness_of_fit_ref 1.039
_refine_ls_hydrogen_treatment constr
_refine_ls_matrix_type full
_refine_ls_number_parameters 551
_refine_ls_number_reflns 10107
_refine_ls_number_restraints 83
_refine_ls_restrained_S_all 1.068
_refine_ls_R_factor_all 0.0647
_refine_ls_R_factor_gt 0.0438
_refine_ls_shift/su_max 0.021
_refine_ls_shift/su_mean 0.001
_refine_ls_structure_factor_coef Fsqd
_refine_ls_weighting_details 'w=1/[\s^2^(Fo^2^)+(0.0312P)^2^] where P=(Fo^2^+2Fc^2^)/3'
_refine_ls_weighting_scheme calc
_refine_ls_wR_factor_gt 0.0791
_refine_ls_wR_factor_ref 0.0906
_reflns_Friedel_coverage 0.000
_reflns_number_gt 7811
_reflns_number_total 10107
_reflns_threshold_expression 'I > 2\s(I)'
_cod_data_source_file c8ce01919c2.cif
_cod_data_source_block xyy-84
_cod_depositor_comments 'Adding full bibliography for 7232049--7232051.cif.'
_cod_original_cell_volume 2036.2(3)
_cod_database_code 7232051
_shelx_shelxl_version_number 2014/7
_shelx_space_group_comment
;
The symmetry employed for this shelxl refinement is uniquely defined
by the following loop, which should always be used as a source of
symmetry information in preference to the above space-group names.
They are only intended as comments.
;
_shelx_estimated_absorpt_t_min 0.740
_shelx_estimated_absorpt_t_max 0.857

loop_
_space_group_symop_operation_xyz
'x, y, z'
'-x, -y, -z'

loop_
_atom_site_label
_atom_site_type_symbol
_atom_site_fract_x
_atom_site_fract_y
_atom_site_fract_z
_atom_site_U_iso_or_equiv
_atom_site_adp_type
_atom_site_occupancy
_atom_site_site_symmetry_order
_atom_site_calc_flag
_atom_site_refinement_flags_posn
_atom_site_refinement_flags_adp
_atom_site_refinement_flags_occupancy
_atom_site_disorder_assembly
_atom_site_disorder_group
Eu1 Eu 0.53566(2) 0.58175(2) 0.38839(2) 0.04227(7) Uani 1 1 d . . . . .
O2 O 0.6235(2) 0.4582(2) 0.24678(16) 0.0463(6) Uani 1 1 d . . . . .
O1 O 0.4731(3) 0.4424(2) 0.45364(15) 0.0512(7) Uani 1 1 d . . . . .
O3 O 0.6192(3) 0.6656(2) 0.25973(16) 0.0509(6) Uani 1 1 d . . . . .
O7 O 0.3813(3) 0.3066(2) 0.54805(16) 0.0528(7) Uani 1 1 d . . . . .
O5 O 0.3500(3) 0.6047(2) 0.34290(19) 0.0635(8) Uani 1 1 d . . . . .
O6 O 0.7704(3) 0.4625(2) 0.35504(19) 0.0633(8) Uani 1 1 d . . . . .
O4 O 0.3458(3) 0.7337(2) 0.4769(2) 0.0675(8) Uani 1 1 d . . . . .
O8 O 0.4357(3) 0.2758(3) 0.26602(19) 0.0786(10) Uani 1 1 d . . . . .
H8B H 0.4457 0.2701 0.2084 0.094 Uiso 1 1 d R U . . .
C1 C 0.4081(3) 0.2986(3) 0.4611(2) 0.0451(9) Uani 1 1 d . . . . .
C2 C 0.7087(3) 0.4507(3) 0.1653(2) 0.0395(8) Uani 1 1 d . . . . .
C3 C 0.7001(4) 0.6369(3) 0.1741(2) 0.0404(8) Uani 1 1 d . . . . .
C4 C 0.2264(4) 0.6630(3) 0.3687(3) 0.0469(9) Uani 1 1 d . . . . .
C5 C 0.7674(4) 0.3474(3) 0.1044(2) 0.0434(8) Uani 1 1 d . . . . .
C6 C 0.3952(4) 0.2103(3) 0.4133(3) 0.0489(9) Uani 1 1 d . . . . .
C7 C 0.2227(4) 0.7783(3) 0.4915(3) 0.0479(9) Uani 1 1 d . . . . .
C8 C 0.7506(4) 0.5338(3) 0.1282(2) 0.0469(9) Uani 1 1 d . . . . .
H8A H 0.8177 0.5185 0.0677 0.056 Uiso 1 1 calc R U . . .
C9 C 0.1500(4) 0.6338(3) 0.3180(3) 0.0479(9) Uani 1 1 d . . . . .
C10 C 0.1603(4) 0.7485(3) 0.4396(3) 0.0558(10) Uani 1 1 d . . . . .
H10A H 0.0686 0.7885 0.4533 0.067 Uiso 1 1 calc R U . . .
C11 C 0.7366(4) 0.7232(3) 0.1222(2) 0.0446(9) Uani 1 1 d . . . . .
C12 C 0.1430(4) 0.8694(3) 0.5702(3) 0.0543(10) Uani 1 1 d . . . . .
C13 C 0.2190(4) 0.5470(4) 0.2499(3) 0.0575(11) Uani 1 1 d . . . . .
H13A H 0.3112 0.5090 0.2357 0.069 Uiso 1 1 calc R U . . .
C14 C 0.8498(4) 0.4459(4) 0.3940(3) 0.0607(11) Uani 1 1 d . . . . .
H14A H 0.8200 0.4877 0.4512 0.073 Uiso 1 1 calc R U . . .
C15 C 0.7682(5) 0.2558(4) 0.1448(3) 0.0665(12) Uani 1 1 d . . . . .
H15A H 0.7310 0.2595 0.2102 0.080 Uiso 1 1 calc R U . . .
C16 C 0.4104(4) 0.2000(4) 0.3188(3) 0.0578(11) Uani 1 1 d . . . . .
C17 C 0.6938(5) 0.8213(4) 0.1736(3) 0.0630(11) Uani 1 1 d . . . . .
H17A H 0.6486 0.8303 0.2389 0.076 Uiso 1 1 calc R U . . .
C18 C -0.0534(5) 0.6575(4) 0.2903(3) 0.0715(14) Uani 1 1 d . . . . .
H18A H -0.1457 0.6949 0.3044 0.086 Uiso 1 1 calc R U . . .
C19 C 0.0191(5) 0.5706(4) 0.2216(3) 0.0716(14) Uani 1 1 d . . . . .
H19A H -0.0243 0.5498 0.1886 0.086 Uiso 1 1 calc R U . . .
C20 C 0.1547(5) 0.5143(4) 0.2014(3) 0.0666(12) Uani 1 1 d . . . . .
H20A H 0.2031 0.4548 0.1556 0.080 Uiso 1 1 calc R U . . .
C21 C 0.0116(4) 0.6888(4) 0.3378(3) 0.0606(11) Uani 1 1 d . . . . .
H21A H -0.0375 0.7479 0.3840 0.073 Uiso 1 1 calc R U . . .
C22 C 0.8240(5) 0.3372(4) 0.0070(3) 0.0663(12) Uani 1 1 d . . . . .
H22A H 0.8258 0.3978 -0.0223 0.080 Uiso 1 1 calc R U . . .
C23 C 0.2103(6) 0.8940(4) 0.6191(3) 0.0823(15) Uani 1 1 d . . . . .
H23A H 0.3020 0.8528 0.6040 0.099 Uiso 1 1 calc R U . . .
C24 C 0.8063(5) 0.7115(4) 0.0260(3) 0.0734(14) Uani 1 1 d . . . . .
H24A H 0.8374 0.6461 -0.0100 0.088 Uiso 1 1 calc R U . . .
C25 C 0.3971(5) 0.1142(4) 0.2822(4) 0.0788(15) Uani 1 1 d . . . . .
H25A H 0.4056 0.1080 0.2196 0.095 Uiso 1 1 calc R U . . .
C26 C 0.7172(5) 0.9060(4) 0.1296(4) 0.0826(15) Uani 1 1 d . . . . .
H26A H 0.6879 0.9716 0.1649 0.099 Uiso 1 1 calc R U . . .
C27 C 0.3678(5) 0.1332(4) 0.4686(3) 0.0717(13) Uani 1 1 d . . . . .
H27A H 0.3574 0.1393 0.5316 0.086 Uiso 1 1 calc R U . . .
C28 C 0.8781(5) 0.2396(4) -0.0484(3) 0.0801(15) Uani 1 1 d . . . . .
H28A H 0.9148 0.2350 -0.1139 0.096 Uiso 1 1 calc R U . . .
C29 C 0.8772(5) 0.1508(4) -0.0063(4) 0.0806(15) Uani 1 1 d . . . . .
H29A H 0.9134 0.0850 -0.0430 0.097 Uiso 1 1 calc R U . . .
C30 C 0.7834(6) 0.8932(4) 0.0342(4) 0.0854(16) Uani 1 1 d . . . . .
H30A H 0.7968 0.9507 0.0039 0.102 Uiso 1 1 calc R U . . .
C31 C 0.8301(6) 0.7964(5) -0.0168(3) 0.0974(19) Uani 1 1 d . . . . .
H31A H 0.8788 0.7873 -0.0817 0.117 Uiso 1 1 calc R U . . .
C32 C 0.3715(6) 0.0380(5) 0.3375(4) 0.0986(19) Uani 1 1 d . . . . .
H32A H 0.3646 -0.0203 0.3117 0.118 Uiso 1 1 calc R U . . .
C33 C 0.8235(6) 0.1577(4) 0.0895(4) 0.0870(16) Uani 1 1 d . . . . .
H33A H 0.8237 0.0964 0.1181 0.104 Uiso 1 1 calc R U . . .
C34 C 0.0083(5) 0.9310(4) 0.5948(3) 0.0778(14) Uani 1 1 d . . . . .
H34A H -0.0388 0.9164 0.5616 0.093 Uiso 1 1 calc R U . . .
C35 C 0.1443(7) 0.9792(5) 0.6910(4) 0.115(2) Uani 1 1 d . . . . .
H35A H 0.1920 0.9965 0.7222 0.138 Uiso 1 1 calc R U . . .
C36 C 1.0263(5) 0.3061(4) 0.2763(4) 0.0938(17) Uani 1 1 d . . . . .
H36A H 1.1182 0.2588 0.2643 0.113 Uiso 1 1 calc R U . . .
H36B H 0.9716 0.2648 0.2812 0.113 Uiso 1 1 calc R U . . .
H36C H 1.0247 0.3484 0.2254 0.113 Uiso 1 1 calc R U . . .
C37 C 1.0632(5) 0.3626(5) 0.4126(4) 0.0985(19) Uani 1 1 d . . . . .
H37A H 1.1494 0.3062 0.3787 0.118 Uiso 1 1 calc R U . . .
H37B H 1.0762 0.4282 0.4173 0.118 Uiso 1 1 calc R U . . .
H37C H 1.0235 0.3455 0.4748 0.118 Uiso 1 1 calc R U . . .
C38 C 0.3558(6) 0.0468(5) 0.4306(4) 0.1015(19) Uani 1 1 d . . . . .
H38A H 0.3373 -0.0049 0.4680 0.122 Uiso 1 1 calc R U . . .
C39 C 0.0097(8) 1.0369(5) 0.7152(4) 0.111(2) Uani 1 1 d . . . . .
H39A H -0.0356 1.0925 0.7647 0.134 Uiso 1 1 calc R U . . .
C40 C -0.0599(6) 1.0142(4) 0.6675(4) 0.0942(17) Uani 1 1 d . . . . .
H40A H -0.1521 1.0544 0.6838 0.113 Uiso 1 1 calc R U . . .
N1 N 0.4538(3) 0.3665(3) 0.4096(2) 0.0496(8) Uani 1 1 d . . . . .
H1A H 0.4708 0.3627 0.3500 0.060 Uiso 1 1 calc R U . . .
N2 N 0.9732(3) 0.3746(3) 0.3626(3) 0.0638(10) Uani 1 1 d . . . . .
N3 N 0.559(2) 0.2302(9) -0.0623(6) 0.083(3) Uani 0.602(8) 1 d D U P A 1
O9 O 0.4762(14) 0.2180(11) 0.0909(7) 0.128(5) Uani 0.602(8) 1 d D . P A 1
C42 C 0.6091(12) 0.2845(10) -0.1414(7) 0.122(5) Uani 0.602(8) 1 d D U P A 1
H42A H 0.6449 0.2382 -0.1994 0.146 Uiso 0.602(8) 1 calc DR U P A 1
H42B H 0.5361 0.3483 -0.1418 0.146 Uiso 0.602(8) 1 calc R U P A 1
H42C H 0.6798 0.3031 -0.1354 0.146 Uiso 0.602(8) 1 calc R U P A 1
C43 C 0.5809(10) 0.1181(7) -0.0825(7) 0.109(4) Uani 0.602(8) 1 d D U P A 1
H43A H 0.6214 0.0973 -0.1496 0.131 Uiso 0.602(8) 1 calc DR U P A 1
H43B H 0.6405 0.0741 -0.0538 0.131 Uiso 0.602(8) 1 calc R U P A 1
H43C H 0.4954 0.1095 -0.0573 0.131 Uiso 0.602(8) 1 calc R U P A 1
C41 C 0.5029(11) 0.2744(9) 0.0274(6) 0.093(3) Uani 0.602(8) 1 d D U P A 1
H41A H 0.4843 0.3461 0.0423 0.111 Uiso 0.602(8) 1 calc R U P A 1
O9' O 0.418(2) 0.2700(18) 0.1014(12) 0.121(7) Uani 0.398(8) 1 d D . P A 2
C42' C 0.5249(17) 0.3543(11) -0.0392(14) 0.143(7) Uani 0.398(8) 1 d D U P A 2
H42D H 0.5699 0.3775 -0.0970 0.171 Uiso 0.398(8) 1 calc R U P A 2
H42E H 0.4286 0.3940 -0.0175 0.171 Uiso 0.398(8) 1 calc R U P A 2
H42F H 0.5575 0.3661 0.0078 0.171 Uiso 0.398(8) 1 calc R U P A 2
C43' C 0.632(2) 0.2126(17) -0.1589(9) 0.152(9) Uani 0.398(8) 1 d D U P A 2
H43D H 0.6504 0.1378 -0.1695 0.182 Uiso 0.398(8) 1 calc R U P A 2
H43E H 0.5803 0.2511 -0.1949 0.182 Uiso 0.398(8) 1 calc R U P A 2
H43F H 0.7161 0.2231 -0.1784 0.182 Uiso 0.398(8) 1 calc R U P A 2
C41' C 0.4938(19) 0.2062(18) 0.0216(11) 0.141(7) Uani 0.398(8) 1 d D U P A 2
H41B H 0.5085 0.1340 0.0165 0.169 Uiso 0.398(8) 1 calc R U P A 2
N3' N 0.550(4) 0.254(2) -0.0539(18) 0.126(8) Uani 0.398(8) 1 d . U P A 2

loop_
_atom_site_aniso_label
_atom_site_aniso_U_11
_atom_site_aniso_U_22
_atom_site_aniso_U_33
_atom_site_aniso_U_23
_atom_site_aniso_U_13
_atom_site_aniso_U_12
Eu1 0.04228(11) 0.06132(15) 0.02581(9) 0.00065(8) -0.00993(7) -0.02538(10)
O2 0.0546(16) 0.0529(17) 0.0320(12) -0.0013(11) -0.0105(12) -0.0266(13)
O1 0.0685(18) 0.073(2) 0.0292(12) 0.0024(12) -0.0186(12) -0.0456(16)
O3 0.0697(18) 0.0448(17) 0.0326(13) 0.0006(11) -0.0117(13) -0.0233(14)
O7 0.0573(16) 0.079(2) 0.0320(13) 0.0035(13) -0.0128(12) -0.0410(15)
O5 0.0470(17) 0.087(2) 0.0530(17) -0.0129(15) -0.0242(14) -0.0161(16)
O6 0.0489(17) 0.085(2) 0.0560(17) 0.0068(16) -0.0229(15) -0.0225(16)
O4 0.0544(18) 0.082(2) 0.0621(18) -0.0161(16) -0.0233(15) -0.0197(16)
O8 0.112(3) 0.106(3) 0.0395(16) 0.0019(17) -0.0281(17) -0.065(2)
C1 0.0355(19) 0.063(3) 0.0377(19) -0.0037(18) -0.0124(16) -0.0209(18)
C2 0.043(2) 0.047(2) 0.0306(17) 0.0035(16) -0.0147(15) -0.0184(17)
C3 0.043(2) 0.051(2) 0.0297(17) 0.0031(16) -0.0132(15) -0.0207(18)
C4 0.047(2) 0.059(3) 0.041(2) 0.0112(19) -0.0190(18) -0.024(2)
C5 0.051(2) 0.042(2) 0.0366(18) -0.0005(16) -0.0147(17) -0.0186(18)
C6 0.042(2) 0.057(3) 0.046(2) -0.0067(19) -0.0134(17) -0.0197(19)
C7 0.048(2) 0.052(3) 0.043(2) 0.0073(18) -0.0147(18) -0.021(2)
C8 0.051(2) 0.049(3) 0.0320(18) -0.0013(17) -0.0057(16) -0.0193(19)
C9 0.050(2) 0.061(3) 0.043(2) 0.0142(19) -0.0223(18) -0.028(2)
C10 0.044(2) 0.064(3) 0.055(2) 0.002(2) -0.019(2) -0.015(2)
C11 0.052(2) 0.050(3) 0.0402(19) 0.0079(17) -0.0198(18) -0.026(2)
C12 0.063(3) 0.047(3) 0.046(2) 0.0019(19) -0.016(2) -0.019(2)
C13 0.056(3) 0.071(3) 0.055(2) 0.011(2) -0.028(2) -0.029(2)
C14 0.054(3) 0.074(3) 0.047(2) 0.009(2) -0.014(2) -0.023(2)
C15 0.080(3) 0.056(3) 0.052(2) 0.004(2) -0.004(2) -0.034(3)
C16 0.048(2) 0.075(3) 0.051(2) -0.012(2) -0.0151(19) -0.028(2)
C17 0.079(3) 0.054(3) 0.054(3) 0.004(2) -0.017(2) -0.032(3)
C18 0.050(3) 0.104(4) 0.074(3) 0.021(3) -0.032(3) -0.037(3)
C19 0.076(3) 0.108(4) 0.064(3) 0.028(3) -0.043(3) -0.057(3)
C20 0.076(3) 0.085(4) 0.059(3) 0.007(2) -0.034(2) -0.045(3)
C21 0.052(3) 0.080(3) 0.050(2) 0.006(2) -0.020(2) -0.025(2)
C22 0.105(4) 0.049(3) 0.039(2) -0.0025(19) -0.020(2) -0.030(3)
C23 0.094(4) 0.073(4) 0.073(3) -0.012(3) -0.043(3) -0.013(3)
C24 0.115(4) 0.069(3) 0.044(2) 0.006(2) -0.017(3) -0.057(3)
C25 0.077(3) 0.089(4) 0.067(3) -0.024(3) -0.019(3) -0.035(3)
C26 0.101(4) 0.055(3) 0.094(4) 0.004(3) -0.028(3) -0.041(3)
C27 0.086(3) 0.076(4) 0.067(3) 0.006(3) -0.028(3) -0.047(3)
C28 0.114(4) 0.069(4) 0.047(3) -0.013(2) -0.014(3) -0.038(3)
C29 0.094(4) 0.059(3) 0.077(3) -0.018(3) -0.011(3) -0.036(3)
C30 0.112(4) 0.072(4) 0.089(4) 0.027(3) -0.034(4) -0.059(4)
C31 0.148(5) 0.110(5) 0.049(3) 0.024(3) -0.017(3) -0.087(5)
C32 0.116(5) 0.090(5) 0.100(5) -0.023(4) -0.035(4) -0.055(4)
C33 0.108(4) 0.051(3) 0.087(4) 0.003(3) -0.009(3) -0.041(3)
C34 0.076(3) 0.067(4) 0.072(3) -0.015(3) -0.022(3) -0.012(3)
C35 0.138(6) 0.102(5) 0.096(5) -0.031(4) -0.063(5) -0.016(5)
C36 0.082(4) 0.082(4) 0.086(4) -0.003(3) -0.010(3) -0.019(3)
C37 0.060(3) 0.152(6) 0.093(4) 0.047(4) -0.036(3) -0.045(3)
C38 0.135(5) 0.082(4) 0.105(5) 0.009(4) -0.035(4) -0.071(4)
C39 0.141(6) 0.074(4) 0.083(4) -0.032(3) -0.038(4) -0.003(4)
C40 0.092(4) 0.073(4) 0.084(4) -0.019(3) -0.022(3) -0.005(3)
N1 0.059(2) 0.071(2) 0.0296(15) -0.0013(15) -0.0149(14) -0.0383(19)
N2 0.045(2) 0.080(3) 0.058(2) 0.019(2) -0.0163(18) -0.019(2)
N3 0.067(6) 0.133(7) 0.059(4) 0.028(4) -0.030(4) -0.045(6)
O9 0.166(13) 0.199(14) 0.035(4) -0.021(7) -0.011(6) -0.114(11)
C42 0.067(6) 0.189(12) 0.083(7) 0.060(8) -0.017(5) -0.033(8)
C43 0.099(7) 0.133(7) 0.086(7) -0.009(5) -0.040(6) -0.028(6)
C41 0.097(6) 0.105(7) 0.080(5) 0.005(5) -0.021(5) -0.056(6)
O9' 0.114(13) 0.168(17) 0.048(8) -0.022(9) -0.023(8) -0.024(10)
C42' 0.093(11) 0.168(11) 0.166(15) 0.010(10) -0.068(10) -0.030(10)
C43' 0.168(16) 0.160(17) 0.120(10) 0.021(10) -0.062(10) -0.047(14)
C41' 0.142(11) 0.154(11) 0.127(10) 0.009(8) -0.059(8) -0.046(8)
N3' 0.106(11) 0.155(11) 0.131(10) 0.018(8) -0.063(8) -0.047(9)

loop_
_atom_type_symbol
_atom_type_description
_atom_type_scat_dispersion_real
_atom_type_scat_dispersion_imag
_atom_type_scat_source
C C 0.0033 0.0016 'International Tables Vol C Tables 4.2.6.8 and 6.1.1.4'
H H 0.0000 0.0000 'International Tables Vol C Tables 4.2.6.8 and 6.1.1.4'
N N 0.0061 0.0033 'International Tables Vol C Tables 4.2.6.8 and 6.1.1.4'
O O 0.0106 0.0060 'International Tables Vol C Tables 4.2.6.8 and 6.1.1.4'
Eu Eu -0.1578 3.6682 'International Tables Vol C Tables 4.2.6.8 and 6.1.1.4'

loop_
_geom_angle_atom_site_label_1
_geom_angle_atom_site_label_2
_geom_angle_atom_site_label_3
_geom_angle
_geom_angle_site_symmetry_1
_geom_angle_site_symmetry_3
O3 Eu1 O1 151.75(8) . .
O3 Eu1 O4 96.45(10) . .
O1 Eu1 O4 102.41(10) . .
O3 Eu1 O5 88.06(10) . .
O1 Eu1 O5 79.21(9) . .
O4 Eu1 O5 69.56(9) . .
O3 Eu1 O1 142.04(8) . 2_666
O1 Eu1 O1 63.56(9) . 2_666
O4 Eu1 O1 78.30(10) . 2_666
O5 Eu1 O1 123.39(9) . 2_666
O3 Eu1 O2 72.26(8) . .
O1 Eu1 O2 79.89(8) . .
O4 Eu1 O2 141.21(9) . .
O5 Eu1 O2 73.01(9) . .
O1 Eu1 O2 132.94(9) 2_666 .
O3 Eu1 O7 77.35(8) . 2_666
O1 Eu1 O7 128.25(8) . 2_666
O4 Eu1 O7 72.86(9) . 2_666
O5 Eu1 O7 137.65(10) . 2_666
O1 Eu1 O7 65.11(8) 2_666 2_666
O2 Eu1 O7 135.66(8) . 2_666
O3 Eu1 O6 87.66(9) . .
O1 Eu1 O6 86.94(9) . .
O4 Eu1 O6 148.84(9) . .
O5 Eu1 O6 141.58(10) . .
O1 Eu1 O6 79.62(9) 2_666 .
O2 Eu1 O6 69.34(9) . .
O7 Eu1 O6 78.02(9) 2_666 .
O3 Eu1 C1 97.23(9) . 2_666
O1 Eu1 C1 109.35(9) . 2_666
O4 Eu1 C1 67.24(9) . 2_666
O5 Eu1 C1 136.80(10) . 2_666
O1 Eu1 C1 45.79(9) 2_666 2_666
O2 Eu1 C1 149.19(8) . 2_666
O7 Eu1 C1 20.10(8) 2_666 2_666
O6 Eu1 C1 81.60(9) . 2_666
O3 Eu1 Eu1 168.82(6) . 2_666
O1 Eu1 Eu1 32.30(5) . 2_666
O4 Eu1 Eu1 90.20(7) . 2_666
O5 Eu1 Eu1 102.71(7) . 2_666
O1 Eu1 Eu1 31.26(6) 2_666 2_666
O2 Eu1 Eu1 107.75(6) . 2_666
O7 Eu1 Eu1 96.18(6) 2_666 2_666
O6 Eu1 Eu1 82.04(7) . 2_666
C1 Eu1 Eu1 77.05(7) 2_666 2_666
C2 O2 Eu1 132.7(2) . .
N1 O1 Eu1 127.50(18) . .
N1 O1 Eu1 115.72(19) . 2_666
Eu1 O1 Eu1 116.44(9) . 2_666
C3 O3 Eu1 136.5(2) . .
C1 O7 Eu1 118.1(2) . 2_666
C4 O5 Eu1 138.7(2) . .
C14 O6 Eu1 136.2(3) . .
C7 O4 Eu1 139.7(3) . .
C16 O8 H8B 119.4 . .
O7 C1 N1 120.1(3) . .
O7 C1 C6 120.8(3) . .
N1 C1 C6 119.1(3) . .
O7 C1 Eu1 41.83(16) . 2_666
N1 C1 Eu1 79.33(19) . 2_666
C6 C1 Eu1 158.3(3) . 2_666
O2 C2 C8 124.4(3) . .
O2 C2 C5 117.2(3) . .
C8 C2 C5 118.5(3) . .
O3 C3 C8 123.8(3) . .
O3 C3 C11 115.4(3) . .
C8 C3 C11 120.7(3) . .
O5 C4 C10 123.8(3) . .
O5 C4 C9 115.7(4) . .
C10 C4 C9 120.5(3) . .
C15 C5 C22 117.0(4) . .
C15 C5 C2 119.8(3) . .
C22 C5 C2 123.2(3) . .
C27 C6 C16 119.1(4) . .
C27 C6 C1 115.8(4) . .
C16 C6 C1 125.1(4) . .
O4 C7 C10 123.8(4) . .
O4 C7 C12 115.3(3) . .
C10 C7 C12 120.9(4) . .
C3 C8 C2 125.6(3) . .
C3 C8 H8A 117.2 . .
C2 C8 H8A 117.2 . .
C13 C9 C21 117.8(3) . .
C13 C9 C4 118.4(3) . .
C21 C9 C4 123.8(4) . .
C4 C10 C7 123.8(4) . .
C4 C10 H10A 118.1 . .
C7 C10 H10A 118.1 . .
C24 C11 C17 118.2(4) . .
C24 C11 C3 123.7(4) . .
C17 C11 C3 118.0(3) . .
C34 C12 C23 117.8(4) . .
C34 C12 C7 124.2(4) . .
C23 C12 C7 117.9(4) . .
C9 C13 C20 121.6(4) . .
C9 C13 H13A 119.2 . .
C20 C13 H13A 119.2 . .
O6 C14 N2 125.4(4) . .
O6 C14 H14A 117.3 . .
N2 C14 H14A 117.3 . .
C5 C15 C33 121.1(4) . .
C5 C15 H15A 119.4 . .
C33 C15 H15A 119.4 . .
O8 C16 C25 121.5(4) . .
O8 C16 C6 118.6(4) . .
C25 C16 C6 119.9(4) . .
C26 C17 C11 121.0(4) . .
C26 C17 H17A 119.5 . .
C11 C17 H17A 119.5 . .
C21 C18 C19 119.5(4) . .
C21 C18 H18A 120.3 . .
C19 C18 H18A 120.3 . .
C20 C19 C18 120.5(4) . .
C20 C19 H19A 119.8 . .
C18 C19 H19A 119.8 . .
C19 C20 C13 119.3(5) . .
C19 C20 H20A 120.3 . .
C13 C20 H20A 120.3 . .
C18 C21 C9 121.3(4) . .
C18 C21 H21A 119.3 . .
C9 C21 H21A 119.3 . .
C5 C22 C28 122.0(4) . .
C5 C22 H22A 119.0 . .
C28 C22 H22A 119.0 . .
C12 C23 C35 121.2(5) . .
C12 C23 H23A 119.4 . .
C35 C23 H23A 119.4 . .
C31 C24 C11 120.1(4) . .
C31 C24 H24A 119.9 . .
C11 C24 H24A 119.9 . .
C32 C25 C16 120.3(5) . .
C32 C25 H25A 119.8 . .
C16 C25 H25A 119.8 . .
C30 C26 C17 119.7(5) . .
C30 C26 H26A 120.2 . .
C17 C26 H26A 120.2 . .
C6 C27 C38 120.5(5) . .
C6 C27 H27A 119.8 . .
C38 C27 H27A 119.8 . .
C29 C28 C22 119.4(4) . .
C29 C28 H28A 120.3 . .
C22 C28 H28A 120.3 . .
C28 C29 C33 120.1(5) . .
C28 C29 H29A 119.9 . .
C33 C29 H29A 119.9 . .
C31 C30 C26 119.9(5) . .
C31 C30 H30A 120.0 . .
C26 C30 H30A 120.0 . .
C30 C31 C24 121.0(5) . .
C30 C31 H31A 119.5 . .
C24 C31 H31A 119.5 . .
C25 C32 C38 120.7(5) . .
C25 C32 H32A 119.6 . .
C38 C32 H32A 119.6 . .
C29 C33 C15 120.3(5) . .
C29 C33 H33A 119.9 . .
C15 C33 H33A 119.9 . .
C12 C34 C40 121.8(5) . .
C12 C34 H34A 119.1 . .
C40 C34 H34A 119.1 . .
C39 C35 C23 119.5(5) . .
C39 C35 H35A 120.3 . .
C23 C35 H35A 120.3 . .
N2 C36 H36A 109.5 . .
N2 C36 H36B 109.5 . .
H36A C36 H36B 109.5 . .
N2 C36 H36C 109.5 . .
H36A C36 H36C 109.5 . .
H36B C36 H36C 109.5 . .
N2 C37 H37A 109.5 . .
N2 C37 H37B 109.5 . .
H37A C37 H37B 109.5 . .
N2 C37 H37C 109.5 . .
H37A C37 H37C 109.5 . .
H37B C37 H37C 109.5 . .
C32 C38 C27 119.5(5) . .
C32 C38 H38A 120.2 . .
C27 C38 H38A 120.2 . .
C35 C39 C40 120.5(5) . .
C35 C39 H39A 119.7 . .
C40 C39 H39A 119.7 . .
C39 C40 C34 119.1(5) . .
C39 C40 H40A 120.4 . .
C34 C40 H40A 120.4 . .
C1 N1 O1 118.2(3) . .
C1 N1 H1A 120.9 . .
O1 N1 H1A 120.9 . .
C14 N2 C36 121.0(4) . .
C14 N2 C37 121.7(4) . .
C36 N2 C37 117.4(4) . .
C41 N3 C42 123.4(9) . .
C41 N3 C43 118.7(7) . .
C42 N3 C43 117.7(8) . .
N3 C42 H42A 109.5 . .
N3 C42 H42B 109.5 . .
H42A C42 H42B 109.5 . .
N3 C42 H42C 109.5 . .
H42A C42 H42C 109.5 . .
H42B C42 H42C 109.5 . .
N3 C43 H43A 109.5 . .
N3 C43 H43B 109.5 . .
H43A C43 H43B 109.5 . .
N3 C43 H43C 109.5 . .
H43A C43 H43C 109.5 . .
H43B C43 H43C 109.5 . .
O9 C41 N3 118.8(10) . .
O9 C41 H41A 120.6 . .
N3 C41 H41A 120.6 . .
N3' C42' H42D 109.5 . .
N3' C42' H42E 109.5 . .
H42D C42' H42E 109.5 . .
N3' C42' H42F 109.5 . .
H42D C42' H42F 109.5 . .
H42E C42' H42F 109.5 . .
N3' C43' H43D 109.5 . .
N3' C43' H43E 109.5 . .
H43D C43' H43E 109.5 . .
N3' C43' H43F 109.5 . .
H43D C43' H43F 109.5 . .
H43E C43' H43F 109.5 . .
O9' C41' N3' 115(2) . .
O9' C41' H41B 122.3 . .
N3' C41' H41B 122.3 . .
C42' N3' C41' 118(2) . .
C42' N3' C43' 110(2) . .
C41' N3' C43' 132(2) . .

loop_
_geom_bond_atom_site_label_1
_geom_bond_atom_site_label_2
_geom_bond_distance
_geom_bond_site_symmetry_2
Eu1 O3 2.327(2) .
Eu1 O1 2.335(2) .
Eu1 O4 2.349(3) .
Eu1 O5 2.376(2) .
Eu1 O1 2.405(2) 2_666
Eu1 O2 2.420(2) .
Eu1 O7 2.426(2) 2_666
Eu1 O6 2.439(3) .
Eu1 C1 3.209(3) 2_666
Eu1 Eu1 4.0293(5) 2_666
O2 C2 1.251(4) .
O1 N1 1.362(3) .
O1 Eu1 2.405(2) 2_666
O3 C3 1.267(4) .
O7 C1 1.250(4) .
O7 Eu1 2.426(2) 2_666
O5 C4 1.252(4) .
O6 C14 1.210(4) .
O4 C7 1.244(4) .
O8 C16 1.342(5) .
O8 H8B 0.8483 .
C1 N1 1.326(5) .
C1 C6 1.492(5) .
C1 Eu1 3.209(3) 2_666
C2 C8 1.409(5) .
C2 C5 1.481(5) .
C3 C8 1.391(5) .
C3 C11 1.499(5) .
C4 C10 1.382(5) .
C4 C9 1.506(5) .
C5 C15 1.374(5) .
C5 C22 1.380(5) .
C6 C27 1.384(6) .
C6 C16 1.396(5) .
C7 C10 1.389(5) .
C7 C12 1.501(5) .
C8 H8A 0.9300 .
C9 C13 1.368(5) .
C9 C21 1.396(5) .
C10 H10A 0.9300 .
C11 C24 1.377(5) .
C11 C17 1.384(5) .
C12 C34 1.365(6) .
C12 C23 1.367(6) .
C13 C20 1.387(5) .
C13 H13A 0.9300 .
C14 N2 1.299(5) .
C14 H14A 0.9300 .
C15 C33 1.390(6) .
C15 H15A 0.9300 .
C16 C25 1.379(6) .
C17 C26 1.380(6) .
C17 H17A 0.9300 .
C18 C21 1.374(5) .
C18 C19 1.374(7) .
C18 H18A 0.9300 .
C19 C20 1.370(6) .
C19 H19A 0.9300 .
C20 H20A 0.9300 .
C21 H21A 0.9300 .
C22 C28 1.387(6) .
C22 H22A 0.9300 .
C23 C35 1.389(7) .
C23 H23A 0.9300 .
C24 C31 1.375(6) .
C24 H24A 0.9300 .
C25 C32 1.367(7) .
C25 H25A 0.9300 .
C26 C30 1.360(7) .
C26 H26A 0.9300 .
C27 C38 1.387(6) .
C27 H27A 0.9300 .
C28 C29 1.354(6) .
C28 H28A 0.9300 .
C29 C33 1.359(6) .
C29 H29A 0.9300 .
C30 C31 1.359(7) .
C30 H30A 0.9300 .
C31 H31A 0.9300 .
C32 C38 1.373(7) .
C32 H32A 0.9300 .
C33 H33A 0.9300 .
C34 C40 1.379(6) .
C34 H34A 0.9300 .
C35 C39 1.354(8) .
C35 H35A 0.9300 .
C36 N2 1.427(6) .
C36 H36A 0.9600 .
C36 H36B 0.9600 .
C36 H36C 0.9600 .
C37 N2 1.451(5) .
C37 H37A 0.9600 .
C37 H37B 0.9600 .
C37 H37C 0.9600 .
C38 H38A 0.9300 .
C39 C40 1.363(7) .
C39 H39A 0.9300 .
C40 H40A 0.9300 .
N1 H1A 0.8600 .
N3 C41 1.331(12) .
N3 C42 1.452(10) .
N3 C43 1.464(9) .
O9 C41 1.243(11) .
C42 H42A 0.9600 .
C42 H42B 0.9600 .
C42 H42C 0.9600 .
C43 H43A 0.9600 .
C43 H43B 0.9600 .
C43 H43C 0.9600 .
C41 H41A 0.9300 .
O9' C41' 1.311(17) .
C42' N3' 1.29(3) .
C42' H42D 0.9600 .
C42' H42E 0.9600 .
C42' H42F 0.9600 .
C43' N3' 1.53(3) .
C43' H43D 0.9600 .
C43' H43E 0.9600 .
C43' H43F 0.9600 .
C41' N3' 1.38(3) .
C41' H41B 0.9300 .
